data_7716702
loop_
_publ_author_name
'Wen, Xuemei'
'Yi, Gangji'
'Zhang, Zhizhuan'
'Guo, Caihong'
'Zeng, Hongmei'
'Huang, Ling'
'Zou, Guohong'
'Lin, Zhien'

_publ_section_title
;
 Amine-directed synthesis, valence state control, and optical properties
 of two new organic-inorganic tin chlorides.
;
_journal_issue 31
_journal_name_full 'Dalton transactions (Cambridge, England : 2003)'
_journal_page_first 13195
_journal_page_last 13200
_journal_paper_doi 10.1039/d4dt01919a
_journal_volume 53
_journal_year 2024
_chemical_absolute_configuration unk
_chemical_formula_moiety 'Cl6 Sn, Cl, C9 H26 N3'
_chemical_formula_sum 'C9 H26 Cl7 N3 Sn'
_chemical_formula_weight 543.17
_space_group_crystal_system orthorhombic
_space_group_IT_number 19
_space_group_name_Hall 'P 2ac 2ab'
_space_group_name_H-M_alt 'P 21 21 21'
_atom_sites_solution_hydrogens geom
_atom_sites_solution_primary dual
_audit_creation_date 2024-06-11
_audit_creation_method
;
Olex2 1.2
(compiled 2018.05.29 svn.r3508 for OlexSys, GUI svn.r5506)
;
_audit_update_record
;
2024-07-03 deposited with the CCDC.	2024-07-19 downloaded from the CCDC.
;
_cell_angle_alpha 90
_cell_angle_beta 90
_cell_angle_gamma 90
_cell_formula_units_Z 4
_cell_length_a 8.5233(8)
_cell_length_b 9.9447(7)
_cell_length_c 24.7591(8)
_cell_measurement_reflns_used 7370
_cell_measurement_temperature 299(2)
_cell_measurement_theta_max 27.49
_cell_measurement_theta_min 2.21
_cell_volume 2098.6(3)
_computing_cell_refinement 'SAINT V8.40B (?, 2016)'
_computing_data_reduction 'SAINT V8.40B (?, 2016)'
_computing_molecular_graphics 'Olex2 (Dolomanov et al., 2009)'
_computing_publication_material 'Olex2 (Dolomanov et al., 2009)'
_computing_structure_refinement 'ShelXL (Sheldrick, 2015)'
_computing_structure_solution 'ShelXT (Sheldrick, 2015)'
_diffrn_ambient_temperature 299.0
_diffrn_detector 'Bruker APEX2 area detector'
_diffrn_detector_area_resol_mean 7.9
_diffrn_detector_type 'CCD area detector'
_diffrn_measured_fraction_theta_full 1.000
_diffrn_measured_fraction_theta_max 0.993
_diffrn_measurement_device 'three-circle diffractometer'
_diffrn_measurement_device_type 'Bruker APEX-II CCD'
_diffrn_measurement_method '\f and \w scans'
_diffrn_radiation_monochromator 'mirror optics'
_diffrn_radiation_probe x-ray
_diffrn_radiation_type MoK\a
_diffrn_radiation_wavelength 0.71073
_diffrn_reflns_av_R_equivalents 0.0445
_diffrn_reflns_av_unetI/netI 0.0369
_diffrn_reflns_Laue_measured_fraction_full 1.000
_diffrn_reflns_Laue_measured_fraction_max 0.993
_diffrn_reflns_limit_h_max 9
_diffrn_reflns_limit_h_min -11
_diffrn_reflns_limit_k_max 12
_diffrn_reflns_limit_k_min -12
_diffrn_reflns_limit_l_max 31
_diffrn_reflns_limit_l_min -32
_diffrn_reflns_number 18963
_diffrn_reflns_point_group_measured_fraction_full 0.998
_diffrn_reflns_point_group_measured_fraction_max 0.991
_diffrn_reflns_theta_full 25.242
_diffrn_reflns_theta_max 27.530
_diffrn_reflns_theta_min 2.207
_diffrn_source 'microfocus sealed X-ray tube'
_diffrn_source_type 'Incoatec I\ms'
_diffrn_standards_number 0
_exptl_absorpt_coefficient_mu 2.103
_exptl_absorpt_correction_T_max 0.7456
_exptl_absorpt_correction_T_min 0.4042
_exptl_absorpt_correction_type multi-scan
_exptl_absorpt_process_details
'SADABS-2016/2 (Bruker,2016/2) was used for absorption correction. wR2(int) was 0.1430 before and 0.0606 after correction. The Ratio of minimum to maximum transmission is 0.5421. The \l/2 correction factor is Not present.'
_exptl_crystal_colour 'clear colourless'
_exptl_crystal_colour_lustre clear
_exptl_crystal_colour_primary colourless
_exptl_crystal_density_diffrn 1.719
_exptl_crystal_description block
_exptl_crystal_F_000 1080
_exptl_crystal_size_max 0.754
_exptl_crystal_size_mid 0.404
_exptl_crystal_size_min 0.201
_refine_diff_density_max 0.850
_refine_diff_density_min -0.709
_refine_diff_density_rms 0.085
_refine_ls_abs_structure_details
;
 Refined as an inversion twin.
;
_refine_ls_abs_structure_Flack 0.40(3)
_refine_ls_extinction_method none
_refine_ls_goodness_of_fit_ref 1.121
_refine_ls_hydrogen_treatment constr
_refine_ls_matrix_type full
_refine_ls_number_parameters 187
_refine_ls_number_reflns 4777
_refine_ls_number_restraints 0
_refine_ls_restrained_S_all 1.121
_refine_ls_R_factor_all 0.0274
_refine_ls_R_factor_gt 0.0268
_refine_ls_shift/su_max 0.001
_refine_ls_shift/su_mean 0.000
_refine_ls_structure_factor_coef Fsqd
_refine_ls_weighting_details 'w=1/[\s^2^(Fo^2^)+(0.0209P)^2^+1.6996P] where P=(Fo^2^+2Fc^2^)/3'
_refine_ls_weighting_scheme calc
_refine_ls_wR_factor_gt 0.0661
_refine_ls_wR_factor_ref 0.0664
_reflns_Friedel_coverage 0.746
_reflns_Friedel_fraction_full 0.997
_reflns_Friedel_fraction_max 0.989
_reflns_number_gt 4692
_reflns_number_total 4777
_reflns_threshold_expression 'I > 2\s(I)'
_cod_data_source_file d4dt01919a2.cif
_cod_data_source_block mo_xm2_220_8_1_0m_a
_cod_depositor_comments 'Adding full bibliography for 7716701--7716702.cif.'
_cod_database_code 7716702
_shelx_shelxl_version_number 2018/3
_shelx_space_group_comment
;
The symmetry employed for this shelxl refinement is uniquely defined
by the following loop, which should always be used as a source of
symmetry information in preference to the above space-group names.
They are only intended as comments.
;
_shelx_estimated_absorpt_t_max 0.677
_shelx_estimated_absorpt_t_min 0.300
_olex2_refinement_description
;
1. Twinned data refinement
 Scales: 0.60(3)
 0.40(3)
2. Fixed Uiso
 At 1.2 times of:
  All C(H,H) groups, All N(H) groups
 At 1.5 times of:
  All C(H,H,H) groups
3.a Ternary CH refined with riding coordinates:
 N1(H1), N2(H2), N3(H3)
3.b Secondary CH2 refined with riding coordinates:
 C3(H3A,H3B), C4(H4A,H4B), C6(H6A,H6B), C7(H7A,H7B)
3.c Idealised Me refined as rotating group:
 C1(H1A,H1B,H1C), C2(H2A,H2B,H2C), C5(H5A,H5B,H5C), C8(H8A,H8B,H8C), C9(H9A,
 H9B,H9C)
;
_olex2_submission_special_instructions 'No special instructions were received'

loop_
_space_group_symop_operation_xyz
'x, y, z'
'-x+1/2, -y, z+1/2'
'-x, y+1/2, -z+1/2'
'x+1/2, -y+1/2, -z'

loop_
_atom_site_label
_atom_site_type_symbol
_atom_site_fract_x
_atom_site_fract_y
_atom_site_fract_z
_atom_site_U_iso_or_equiv
_atom_site_adp_type
_atom_site_occupancy
_atom_site_site_symmetry_order
_atom_site_calc_flag
_atom_site_refinement_flags_posn
_atom_site_refinement_flags_adp
_atom_site_refinement_flags_occupancy
_atom_site_disorder_assembly
_atom_site_disorder_group
Sn1 Sn 0.22390(4) 0.70327(3) 0.65872(2) 0.02709(8) Uani 1 1 d . . . . .
Cl1 Cl 0.42814(15) 0.56324(12) 0.70093(5) 0.0367(2) Uani 1 1 d . . . . .
Cl2 Cl 0.25873(17) 0.57430(13) 0.57601(5) 0.0489(3) Uani 1 1 d . . . . .
Cl3 Cl 0.0166(2) 0.83512(15) 0.61911(6) 0.0563(4) Uani 1 1 d . . . . .
Cl4 Cl 0.20166(19) 0.82638(14) 0.74213(5) 0.0514(3) Uani 1 1 d . . . . .
Cl5 Cl 0.4229(2) 0.86005(15) 0.62899(7) 0.0590(4) Uani 1 1 d . . . . .
Cl6 Cl 0.03660(17) 0.53599(14) 0.68819(7) 0.0546(4) Uani 1 1 d . . . . .
Cl7 Cl 0.5668(2) 0.30045(16) 0.47658(5) 0.0556(4) Uani 1 1 d . . . . .
N1 N 0.2757(5) 0.2661(3) 0.69293(14) 0.0316(7) Uani 1 1 d . . . . .
H1 H 0.259937 0.359843 0.681988 0.038 Uiso 1 1 calc R . . . .
N2 N 0.6232(5) 0.2532(4) 0.59564(16) 0.0367(9) Uani 1 1 d . . . . .
H2 H 0.618834 0.259019 0.556158 0.044 Uiso 1 1 calc R . . . .
N3 N 0.7221(6) 0.5348(4) 0.53638(14) 0.0354(8) Uani 1 1 d . . . . .
H3 H 0.666842 0.469041 0.513861 0.043 Uiso 1 1 calc R . . . .
C1 C 0.2629(7) 0.2606(6) 0.75306(18) 0.0478(13) Uani 1 1 d . . . . .
H1A H 0.266931 0.168655 0.764778 0.072 Uiso 1 1 calc GR . . . .
H1B H 0.165279 0.300022 0.764155 0.072 Uiso 1 1 calc GR . . . .
H1C H 0.348346 0.309636 0.768905 0.072 Uiso 1 1 calc GR . . . .
C2 C 0.1499(7) 0.1856(7) 0.6679(2) 0.0550(14) Uani 1 1 d . . . . .
H2A H 0.151667 0.198485 0.629474 0.083 Uiso 1 1 calc GR . . . .
H2B H 0.050215 0.213778 0.681930 0.083 Uiso 1 1 calc GR . . . .
H2C H 0.166077 0.092245 0.675988 0.083 Uiso 1 1 calc GR . . . .
C3 C 0.4367(6) 0.2253(5) 0.67489(17) 0.0339(10) Uani 1 1 d . . . . .
H3A H 0.452231 0.130218 0.681748 0.041 Uiso 1 1 calc R . . . .
H3B H 0.514881 0.274998 0.695191 0.041 Uiso 1 1 calc R . . . .
C4 C 0.4562(6) 0.2539(5) 0.61439(19) 0.0386(11) Uani 1 1 d . . . . .
H4A H 0.398099 0.186921 0.594138 0.046 Uiso 1 1 calc R . . . .
H4B H 0.410639 0.341054 0.606376 0.046 Uiso 1 1 calc R . . . .
C5 C 0.7047(8) 0.1240(6) 0.6080(3) 0.0575(16) Uani 1 1 d . . . . .
H5A H 0.725636 0.118802 0.646007 0.086 Uiso 1 1 calc GR . . . .
H5B H 0.801753 0.119975 0.588369 0.086 Uiso 1 1 calc GR . . . .
H5C H 0.639067 0.049999 0.597456 0.086 Uiso 1 1 calc GR . . . .
C6 C 0.7252(9) 0.3686(5) 0.6137(2) 0.0512(14) Uani 1 1 d . . . . .
H6A H 0.724958 0.369884 0.652877 0.061 Uiso 1 1 calc R . . . .
H6B H 0.831833 0.349516 0.602340 0.061 Uiso 1 1 calc R . . . .
C7 C 0.6850(7) 0.5043(6) 0.5948(2) 0.0470(13) Uani 1 1 d . . . . .
H7A H 0.740032 0.568933 0.617200 0.056 Uiso 1 1 calc R . . . .
H7B H 0.573480 0.518137 0.600373 0.056 Uiso 1 1 calc R . . . .
C8 C 0.6552(10) 0.6710(7) 0.5247(3) 0.073(2) Uani 1 1 d . . . . .
H8A H 0.543323 0.668658 0.529151 0.109 Uiso 1 1 calc GR . . . .
H8B H 0.679908 0.696130 0.488206 0.109 Uiso 1 1 calc GR . . . .
H8C H 0.699377 0.735634 0.549135 0.109 Uiso 1 1 calc GR . . . .
C9 C 0.8854(9) 0.5341(8) 0.5210(3) 0.071(2) Uani 1 1 d . . . . .
H9A H 0.943387 0.592700 0.544459 0.106 Uiso 1 1 calc GR . . . .
H9B H 0.895385 0.564812 0.484371 0.106 Uiso 1 1 calc GR . . . .
H9C H 0.926134 0.444391 0.523837 0.106 Uiso 1 1 calc GR . . . .

loop_
_atom_site_aniso_label
_atom_site_aniso_U_11
_atom_site_aniso_U_22
_atom_site_aniso_U_33
_atom_site_aniso_U_23
_atom_site_aniso_U_13
_atom_site_aniso_U_12
Sn1 0.03068(14) 0.02373(13) 0.02686(12) -0.00157(10) 0.00092(11) 0.00055(11)
Cl1 0.0349(6) 0.0344(5) 0.0408(6) -0.0014(4) -0.0084(5) 0.0021(5)
Cl2 0.0516(8) 0.0556(7) 0.0395(5) -0.0194(5) -0.0120(5) 0.0176(6)
Cl3 0.0657(10) 0.0500(8) 0.0533(7) -0.0029(6) -0.0145(7) 0.0257(7)
Cl4 0.0604(9) 0.0587(8) 0.0351(5) -0.0174(5) 0.0006(6) 0.0136(7)
Cl5 0.0678(10) 0.0401(7) 0.0690(9) 0.0048(6) 0.0224(8) -0.0180(7)
Cl6 0.0331(7) 0.0427(7) 0.0881(10) 0.0154(7) 0.0074(7) -0.0060(5)
Cl7 0.0746(10) 0.0582(8) 0.0339(5) -0.0030(6) -0.0085(6) -0.0241(8)
N1 0.0346(18) 0.0276(17) 0.0328(16) 0.0030(12) -0.0028(16) 0.0011(16)
N2 0.041(2) 0.0346(19) 0.0343(19) 0.0021(15) 0.0036(17) -0.0049(17)
N3 0.042(2) 0.0344(19) 0.0297(17) 0.0054(14) -0.0025(17) -0.0107(19)
C1 0.049(3) 0.061(3) 0.033(2) 0.006(2) 0.006(2) 0.006(3)
C2 0.038(3) 0.061(4) 0.066(4) -0.011(3) -0.007(3) -0.009(3)
C3 0.033(2) 0.032(2) 0.037(2) 0.0054(17) -0.0005(17) 0.0030(18)
C4 0.039(3) 0.045(3) 0.032(2) 0.0021(18) -0.001(2) 0.000(2)
C5 0.048(4) 0.045(3) 0.080(4) 0.012(3) 0.020(3) 0.006(3)
C6 0.071(4) 0.046(3) 0.036(2) 0.0099(19) -0.010(3) -0.022(3)
C7 0.047(3) 0.058(3) 0.036(2) 0.004(2) 0.004(2) -0.004(3)
C8 0.065(4) 0.065(4) 0.089(5) 0.022(4) 0.011(4) 0.017(4)
C9 0.044(4) 0.071(4) 0.098(5) -0.003(4) 0.020(4) 0.005(3)

loop_
_atom_type_symbol
_atom_type_description
_atom_type_scat_dispersion_real
_atom_type_scat_dispersion_imag
_atom_type_scat_source
C C 0.0033 0.0016 'International Tables Vol C Tables 4.2.6.8 and 6.1.1.4'
H H 0.0000 0.0000 'International Tables Vol C Tables 4.2.6.8 and 6.1.1.4'
Cl Cl 0.1484 0.1585 'International Tables Vol C Tables 4.2.6.8 and 6.1.1.4'
N N 0.0061 0.0033 'International Tables Vol C Tables 4.2.6.8 and 6.1.1.4'
Sn Sn -0.6537 1.4246 'International Tables Vol C Tables 4.2.6.8 and 6.1.1.4'

loop_
_geom_angle_atom_site_label_1
_geom_angle_atom_site_label_2
_geom_angle_atom_site_label_3
_geom_angle
_geom_angle_site_symmetry_1
_geom_angle_site_symmetry_3
_geom_angle_publ_flag
Cl2 Sn1 Cl1 88.45(4) . . ?
Cl3 Sn1 Cl1 177.81(6) . . ?
Cl3 Sn1 Cl2 91.93(5) . . ?
Cl3 Sn1 Cl5 92.26(6) . . ?
Cl3 Sn1 Cl6 90.75(6) . . ?
Cl4 Sn1 Cl1 88.81(5) . . ?
Cl4 Sn1 Cl2 177.15(5) . . ?
Cl4 Sn1 Cl3 90.84(5) . . ?
Cl4 Sn1 Cl5 89.34(6) . . ?
Cl4 Sn1 Cl6 92.24(6) . . ?
Cl5 Sn1 Cl1 89.89(6) . . ?
Cl5 Sn1 Cl2 89.89(6) . . ?
Cl5 Sn1 Cl6 176.58(6) . . ?
Cl6 Sn1 Cl1 87.11(5) . . ?
Cl6 Sn1 Cl2 88.39(6) . . ?
C1 N1 H1 107.5 . . ?
C1 N1 C3 110.7(4) . . ?
C2 N1 H1 107.5 . . ?
C2 N1 C1 110.3(4) . . ?
C2 N1 C3 113.2(4) . . ?
C3 N1 H1 107.5 . . ?
C4 N2 H2 105.8 . . ?
C4 N2 C6 116.9(4) . . ?
C5 N2 H2 105.8 . . ?
C5 N2 C4 112.5(4) . . ?
C5 N2 C6 109.1(5) . . ?
C6 N2 H2 105.8 . . ?
C7 N3 H3 108.1 . . ?
C8 N3 H3 108.1 . . ?
C8 N3 C7 106.7(4) . . ?
C9 N3 H3 108.1 . . ?
C9 N3 C7 117.0(5) . . ?
C9 N3 C8 108.7(5) . . ?
N1 C1 H1A 109.5 . . ?
N1 C1 H1B 109.5 . . ?
N1 C1 H1C 109.5 . . ?
H1A C1 H1B 109.5 . . ?
H1A C1 H1C 109.5 . . ?
H1B C1 H1C 109.5 . . ?
N1 C2 H2A 109.5 . . ?
N1 C2 H2B 109.5 . . ?
N1 C2 H2C 109.5 . . ?
H2A C2 H2B 109.5 . . ?
H2A C2 H2C 109.5 . . ?
H2B C2 H2C 109.5 . . ?
N1 C3 H3A 109.7 . . ?
N1 C3 H3B 109.7 . . ?
N1 C3 C4 109.9(4) . . ?
H3A C3 H3B 108.2 . . ?
C4 C3 H3A 109.7 . . ?
C4 C3 H3B 109.7 . . ?
N2 C4 C3 113.9(4) . . ?
N2 C4 H4A 108.8 . . ?
N2 C4 H4B 108.8 . . ?
C3 C4 H4A 108.8 . . ?
C3 C4 H4B 108.8 . . ?
H4A C4 H4B 107.7 . . ?
N2 C5 H5A 109.5 . . ?
N2 C5 H5B 109.5 . . ?
N2 C5 H5C 109.5 . . ?
H5A C5 H5B 109.5 . . ?
H5A C5 H5C 109.5 . . ?
H5B C5 H5C 109.5 . . ?
N2 C6 H6A 107.8 . . ?
N2 C6 H6B 107.8 . . ?
H6A C6 H6B 107.1 . . ?
C7 C6 N2 118.0(5) . . ?
C7 C6 H6A 107.8 . . ?
C7 C6 H6B 107.8 . . ?
N3 C7 H7A 108.3 . . ?
N3 C7 H7B 108.3 . . ?
C6 C7 N3 116.1(5) . . ?
C6 C7 H7A 108.3 . . ?
C6 C7 H7B 108.3 . . ?
H7A C7 H7B 107.4 . . ?
N3 C8 H8A 109.5 . . ?
N3 C8 H8B 109.5 . . ?
N3 C8 H8C 109.5 . . ?
H8A C8 H8B 109.5 . . ?
H8A C8 H8C 109.5 . . ?
H8B C8 H8C 109.5 . . ?
N3 C9 H9A 109.5 . . ?
N3 C9 H9B 109.5 . . ?
N3 C9 H9C 109.5 . . ?
H9A C9 H9B 109.5 . . ?
H9A C9 H9C 109.5 . . ?
H9B C9 H9C 109.5 . . ?

loop_
_geom_bond_atom_site_label_1
_geom_bond_atom_site_label_2
_geom_bond_distance
_geom_bond_site_symmetry_2
_geom_bond_publ_flag
Sn1 Cl1 2.4620(12) . ?
Sn1 Cl2 2.4346(11) . ?
Sn1 Cl3 2.4091(14) . ?
Sn1 Cl4 2.4082(11) . ?
Sn1 Cl5 2.4184(14) . ?
Sn1 Cl6 2.4184(14) . ?
N1 H1 0.9800 . ?
N1 C1 1.494(6) . ?
N1 C2 1.474(7) . ?
N1 C3 1.499(6) . ?
N2 H2 0.9800 . ?
N2 C4 1.497(7) . ?
N2 C5 1.492(7) . ?
N2 C6 1.507(7) . ?
N3 H3 0.9800 . ?
N3 C7 1.511(6) . ?
N3 C8 1.499(8) . ?
N3 C9 1.443(8) . ?
C1 H1A 0.9600 . ?
C1 H1B 0.9600 . ?
C1 H1C 0.9600 . ?
C2 H2A 0.9600 . ?
C2 H2B 0.9600 . ?
C2 H2C 0.9600 . ?
C3 H3A 0.9700 . ?
C3 H3B 0.9700 . ?
C3 C4 1.534(6) . ?
C4 H4A 0.9700 . ?
C4 H4B 0.9700 . ?
C5 H5A 0.9600 . ?
C5 H5B 0.9600 . ?
C5 H5C 0.9600 . ?
C6 H6A 0.9700 . ?
C6 H6B 0.9700 . ?
C6 C7 1.470(8) . ?
C7 H7A 0.9700 . ?
C7 H7B 0.9700 . ?
C8 H8A 0.9600 . ?
C8 H8B 0.9600 . ?
C8 H8C 0.9600 . ?
C9 H9A 0.9600 . ?
C9 H9B 0.9600 . ?
C9 H9C 0.9600 . ?

loop_
_geom_hbond_atom_site_label_D
_geom_hbond_atom_site_label_H
_geom_hbond_atom_site_label_A
_geom_hbond_distance_DH
_geom_hbond_distance_HA
_geom_hbond_distance_DA
_geom_hbond_angle_DHA
_geom_hbond_site_symmetry_A
_geom_hbond_publ_flag
N1 H1 Cl1 0.98 2.52 3.234(4) 129.3 . yes
N1 H1 Cl6 0.98 2.59 3.372(4) 136.7 . yes
N2 H2 Cl7 0.98 2.06 3.024(4) 166.8 . yes
N3 H3 Cl7 0.98 2.10 3.062(4) 168.6 . yes

loop_
_geom_torsion_atom_site_label_1
_geom_torsion_atom_site_label_2
_geom_torsion_atom_site_label_3
_geom_torsion_atom_site_label_4
_geom_torsion
_geom_torsion_site_symmetry_1
_geom_torsion_site_symmetry_2
_geom_torsion_site_symmetry_3
_geom_torsion_site_symmetry_4
_geom_torsion_publ_flag
N1 C3 C4 N2 163.9(4) . . . . ?
N2 C6 C7 N3 -74.1(7) . . . . ?
C1 N1 C3 C4 -170.6(4) . . . . ?
C2 N1 C3 C4 65.0(5) . . . . ?
C4 N2 C6 C7 -64.4(6) . . . . ?
C5 N2 C4 C3 56.6(6) . . . . ?
C5 N2 C6 C7 166.6(5) . . . . ?
C6 N2 C4 C3 -70.7(5) . . . . ?
C8 N3 C7 C6 173.7(6) . . . . ?
C9 N3 C7 C6 -64.4(7) . . . . ?

loop_
_twin_individual_id
_twin_individual_mass_fraction_refined
1 0.60(3)
2 0.40(3)
